data_2214084
loop_
_publ_author_name
'Simon Parsons'

_publ_contact_author_email S.Parsons@ed.ac.uk
_publ_contact_author_name S.Parsons
_publ_section_title
;
 15-Crown-5
;
_journal_coeditor_code BT2383
_journal_issue 7
_journal_name_full 'Acta Crystallographica Section E'
_journal_page_first o3130
_journal_page_last o3130
_journal_paper_doi 10.1107/S1600536807026190
_journal_volume 63
_journal_year 2007
_chemical_formula_iupac 'C10 H20 O5'
_chemical_formula_moiety 'C10 H20 O5'
_chemical_formula_sum 'C10 H20 O5'
_chemical_formula_weight 220.27
_chemical_name_common 15-crown-5
_chemical_name_systematic 1,4,7,10,13-pentaoxacylopentadecane
_space_group_IT_number 76
_symmetry_cell_setting tetragonal
_symmetry_space_group_name_Hall 'P 4w'
_symmetry_space_group_name_H-M 'P 41'
_atom_sites_solution_hydrogens geom
_atom_sites_solution_primary direct
_audit_creation_method CRYSTALS_ver_12.83
_cell_angle_alpha 90
_cell_angle_beta 90
_cell_angle_gamma 90
_cell_formula_units_Z 8
_cell_length_a 8.79540(10)
_cell_length_b 8.79540(10)
_cell_length_c 30.0676(10)
_cell_measurement_reflns_used 5144
_cell_measurement_temperature 120
_cell_measurement_theta_max 21
_cell_measurement_theta_min 2
_cell_volume 2326.00(9)
_computing_cell_refinement SAINT
_computing_data_collection 'SMART (Siemens, 1993)'
_computing_data_reduction 'SAINT (Siemens, 1995)'
_computing_molecular_graphics 'XP (Sheldrick, 1997)'
_computing_publication_material CRYSTALS
_computing_structure_refinement 'CRYSTALS (Betteridge <i>et al.</i>,  2003)'
_computing_structure_solution 'SIR92 (Altomare <i>et al.</i>,  1994)'
_diffrn_ambient_temperature 120
_diffrn_measured_fraction_theta_full 1.000
_diffrn_measured_fraction_theta_max 1.000
_diffrn_measurement_device_type 'Bruker SMART APEX CCD area-detector'
_diffrn_measurement_method \w
_diffrn_radiation_monochromator graphite
_diffrn_radiation_type 'Mo K\a'
_diffrn_radiation_wavelength 0.71073
_diffrn_reflns_av_R_equivalents 0.052
_diffrn_reflns_limit_h_max 10
_diffrn_reflns_limit_h_min -10
_diffrn_reflns_limit_k_max 10
_diffrn_reflns_limit_k_min -10
_diffrn_reflns_limit_l_max 37
_diffrn_reflns_limit_l_min -37
_diffrn_reflns_number 24253
_diffrn_reflns_reduction_process
;
Merged with SORTAV (Blessing, 1987)
;
_diffrn_reflns_theta_full 26.366
_diffrn_reflns_theta_max 26.366
_diffrn_reflns_theta_min 2.316
_diffrn_standards_decay_% 0
_diffrn_standards_number 0
_exptl_absorpt_coefficient_mu 0.100
_exptl_absorpt_correction_T_max 0.97
_exptl_absorpt_correction_T_min 0.73
_exptl_absorpt_correction_type multi-scan
_exptl_absorpt_process_details '(SADABS; Sheldrick, 2007)'
_exptl_crystal_colour colourless
_exptl_crystal_density_diffrn 1.258
_exptl_crystal_description cylinder
_exptl_crystal_F_000 960
_exptl_crystal_size_max 1.00
_exptl_crystal_size_mid 0.30
_exptl_crystal_size_min 0.30
_refine_diff_density_max 0.20
_refine_diff_density_min -0.16
_refine_ls_extinction_method None
_refine_ls_goodness_of_fit_ref 0.9500
_refine_ls_hydrogen_treatment noref
_refine_ls_matrix_type full
_refine_ls_number_parameters 271
_refine_ls_number_reflns 2414
_refine_ls_number_restraints 1
_refine_ls_R_factor_all 0.0553
_refine_ls_R_factor_gt 0.0428
_refine_ls_shift/su_max 0.004518
_refine_ls_structure_factor_coef Fsqd
_refine_ls_weighting_details
;
Method, part 1, Chebychev polynomial, [Watkin, D. (1994). Acta Cryst. A50,
411--437.
Prince, E. (2004). Mathematical Techniques in Crystallography and
Materials Science, 3rd ed., p. 81. New York: Springer-Verlag]
[weight] = 1.0/[A~0~*T~0~(x)+A~1~*T~1~(x) ... +A~n-1~]*T~n-1~(x)]
where A~i~ are the Chebychev coefficients listed below and x= Fcalc/Fmax
Method = Robust Weighting (Prince, 2004)
W = [weight] * [1-(deltaF/6*sigmaF)^2^]^2^
A~i~ are:  158. 236. 145. 57.8 14.6
;
_refine_ls_weighting_scheme calc
_refine_ls_wR_factor_all 0.0843
_refine_ls_wR_factor_gt 0.0802
_refine_ls_wR_factor_ref 0.0843
_reflns_number_gt 1996
_reflns_number_total 2414
_reflns_threshold_expression I>2\s(I)
_cod_data_source_file bt2383.cif
_cod_data_source_block I
_cod_original_sg_symbol_H-M 'P 41 '
_cod_database_code 2214084
_cod_database_fobs_code 2214084

loop_
_symmetry_equiv_pos_as_xyz
x,y,z
-y,x,z+1/4
-x,-y,z+1/2
y,-x,z+3/4

loop_
_atom_site_type_symbol
_atom_site_label
_atom_site_fract_x
_atom_site_fract_y
_atom_site_fract_z
_atom_site_U_iso_or_equiv
_atom_site_adp_type
_atom_site_occupancy
O O11 0.8585(3) 0.1125(3) 0.65682(10) 0.0359 Uani 1.0000
C C21 0.7737(4) 0.2441(4) 0.64577(13) 0.0315 Uani 1.0000
C C31 0.6206(4) 0.2220(4) 0.66747(13) 0.0313 Uani 1.0000
O O41 0.5287(3) 0.3540(3) 0.66244(10) 0.0332 Uani 1.0000
C C51 0.3923(4) 0.3337(4) 0.63720(13) 0.0345 Uani 1.0000
C C61 0.4052(4) 0.3894(4) 0.59059(14) 0.0356 Uani 1.0000
O O71 0.5012(3) 0.2899(3) 0.56624(9) 0.0333 Uani 1.0000
C C81 0.5226(5) 0.3386(4) 0.52185(13) 0.0368 Uani 1.0000
C C91 0.6388(5) 0.2377(4) 0.50020(13) 0.0373 Uani 1.0000
O O101 0.7829(3) 0.2746(3) 0.51751(10) 0.0370 Uani 1.0000
C C111 0.8965(5) 0.1651(4) 0.50746(14) 0.0371 Uani 1.0000
C C121 1.0431(4) 0.2156(4) 0.52836(15) 0.0387 Uani 1.0000
O O131 1.0336(3) 0.2323(3) 0.57526(11) 0.0340 Uani 1.0000
C C141 1.0566(4) 0.0962(4) 0.59932(15) 0.0363 Uani 1.0000
C C151 1.0171(4) 0.1225(4) 0.64738(14) 0.0349 Uani 1.0000
O O12 0.6696(3) 0.8020(3) 0.39743(9) 0.0293 Uani 1.0000
C C22 0.7388(4) 0.7345(4) 0.43517(12) 0.0286 Uani 1.0000
C C32 0.7435(4) 0.5657(4) 0.42843(12) 0.0293 Uani 1.0000
O O42 0.8383(3) 0.5346(3) 0.39138(9) 0.0298 Uani 1.0000
C C52 0.8145(4) 0.3873(4) 0.37354(14) 0.0316 Uani 1.0000
C C62 0.8974(4) 0.3728(4) 0.32991(14) 0.0341 Uani 1.0000
O O72 0.8270(3) 0.4512(3) 0.29374(10) 0.0378 Uani 1.0000
C C82 0.8440(4) 0.6116(4) 0.29590(13) 0.0345 Uani 1.0000
C C92 0.8089(5) 0.6733(5) 0.25020(14) 0.0427 Uani 1.0000
O O102 0.8080(3) 0.8351(3) 0.25098(10) 0.0396 Uani 1.0000
C C112 0.6627(4) 0.8981(5) 0.25936(14) 0.0377 Uani 1.0000
C C122 0.6797(4) 1.0472(4) 0.28319(13) 0.0332 Uani 1.0000
O O132 0.7249(3) 1.0262(3) 0.32812(10) 0.0303 Uani 1.0000
C C142 0.6008(4) 1.0242(4) 0.35831(13) 0.0306 Uani 1.0000
C C152 0.6532(4) 0.9617(4) 0.40185(13) 0.0302 Uani 1.0000
H H21 0.8243 0.3363 0.6577 0.0383 Uiso 1.0000
H H22 0.7629 0.2531 0.6132 0.0383 Uiso 1.0000
H H31 0.6353 0.2012 0.6996 0.0374 Uiso 1.0000
H H32 0.5687 0.1346 0.6534 0.0374 Uiso 1.0000
H H51 0.3095 0.3900 0.6524 0.0414 Uiso 1.0000
H H52 0.3678 0.2239 0.6369 0.0414 Uiso 1.0000
H H61 0.4490 0.4931 0.5904 0.0424 Uiso 1.0000
H H62 0.3032 0.3915 0.5767 0.0424 Uiso 1.0000
H H81 0.5586 0.4452 0.5217 0.0437 Uiso 1.0000
H H82 0.4250 0.3316 0.5056 0.0437 Uiso 1.0000
H H91 0.6152 0.1298 0.5067 0.0445 Uiso 1.0000
H H92 0.6381 0.2542 0.4677 0.0445 Uiso 1.0000
H H111 0.8668 0.0650 0.5197 0.0441 Uiso 1.0000
H H112 0.9095 0.1575 0.4749 0.0441 Uiso 1.0000
H H121 1.1227 0.1391 0.5216 0.0477 Uiso 1.0000
H H122 1.0728 0.3147 0.5153 0.0477 Uiso 1.0000
H H141 1.1644 0.0648 0.5969 0.0441 Uiso 1.0000
H H142 0.9907 0.0152 0.5870 0.0441 Uiso 1.0000
H H151 1.0707 0.0453 0.6656 0.0422 Uiso 1.0000
H H152 1.0526 0.2252 0.6559 0.0422 Uiso 1.0000
H H23 0.8433 0.7743 0.4389 0.0338 Uiso 1.0000
H H24 0.6785 0.7587 0.4623 0.0338 Uiso 1.0000
H H33 0.7855 0.5157 0.4555 0.0359 Uiso 1.0000
H H34 0.6397 0.5267 0.4229 0.0359 Uiso 1.0000
H H53 0.8532 0.3097 0.3947 0.0389 Uiso 1.0000
H H54 0.7043 0.3706 0.3687 0.0389 Uiso 1.0000
H H63 1.0012 0.4142 0.3340 0.0411 Uiso 1.0000
H H64 0.9037 0.2636 0.3222 0.0411 Uiso 1.0000
H H83 0.9494 0.6378 0.3046 0.0420 Uiso 1.0000
H H84 0.7723 0.6544 0.3181 0.0420 Uiso 1.0000
H H93 0.8872 0.6375 0.2291 0.0510 Uiso 1.0000
H H94 0.7078 0.6360 0.2407 0.0510 Uiso 1.0000
H H113 0.6029 0.8274 0.2781 0.0460 Uiso 1.0000
H H114 0.6093 0.9149 0.2309 0.0460 Uiso 1.0000
H H123 0.7572 1.1091 0.2678 0.0407 Uiso 1.0000
H H124 0.5808 1.1012 0.2827 0.0407 Uiso 1.0000
H H143 0.5620 1.1292 0.3627 0.0381 Uiso 1.0000
H H144 0.5182 0.9596 0.3463 0.0381 Uiso 1.0000
H H153 0.7526 1.0074 0.4100 0.0368 Uiso 1.0000
H H154 0.5780 0.9850 0.4254 0.0368 Uiso 1.0000

loop_
_atom_site_aniso_label
_atom_site_aniso_U_11
_atom_site_aniso_U_22
_atom_site_aniso_U_33
_atom_site_aniso_U_12
_atom_site_aniso_U_13
_atom_site_aniso_U_23
O11 0.0300(14) 0.0283(13) 0.0495(17) 0.0026(11) 0.0000(12) 0.0089(12)
C21 0.0331(19) 0.0276(18) 0.034(2) 0.0014(15) -0.0017(16) 0.0081(16)
C31 0.034(2) 0.032(2) 0.0275(19) 0.0016(15) 0.0009(15) 0.0021(15)
O41 0.0312(14) 0.0290(14) 0.0395(15) 0.0036(11) -0.0031(12) -0.0071(11)
C51 0.0281(19) 0.036(2) 0.039(2) 0.0010(15) 0.0017(17) -0.0070(17)
C61 0.0284(19) 0.0310(19) 0.047(2) 0.0067(15) -0.0006(17) -0.0013(17)
O71 0.0343(14) 0.0338(13) 0.0317(15) 0.0054(11) -0.0007(11) 0.0006(11)
C81 0.040(2) 0.041(2) 0.029(2) 0.0003(17) -0.0054(17) 0.0026(17)
C91 0.051(2) 0.034(2) 0.0268(19) -0.0097(18) -0.0036(18) 0.0001(16)
O101 0.0411(16) 0.0331(15) 0.0369(15) -0.0011(12) 0.0060(12) -0.0056(12)
C111 0.049(2) 0.031(2) 0.032(2) -0.0005(17) 0.0170(18) -0.0028(16)
C121 0.035(2) 0.037(2) 0.044(2) 0.0009(17) 0.0172(18) -0.0007(18)
O131 0.0335(15) 0.0270(13) 0.0416(15) -0.0028(11) 0.0078(12) -0.0040(12)
C141 0.0276(19) 0.0260(19) 0.055(3) 0.0007(15) 0.0000(17) -0.0028(18)
C151 0.0246(18) 0.036(2) 0.044(2) 0.0012(15) -0.0046(17) 0.0054(18)
O12 0.0377(14) 0.0237(12) 0.0264(12) -0.0021(10) -0.0039(11) 0.0010(10)
C22 0.0276(18) 0.035(2) 0.0231(18) -0.0006(15) 0.0007(14) 0.0031(15)
C32 0.0279(18) 0.0331(19) 0.0270(18) -0.0012(15) -0.0004(15) 0.0068(15)
O42 0.0324(14) 0.0278(13) 0.0291(14) -0.0025(11) 0.0047(11) -0.0004(10)
C52 0.0315(19) 0.0218(17) 0.042(2) -0.0010(15) -0.0030(16) 0.0050(15)
C62 0.038(2) 0.0271(19) 0.038(2) -0.0002(16) -0.0059(17) -0.0051(16)
O72 0.0486(16) 0.0257(13) 0.0392(16) -0.0030(12) -0.0123(13) -0.0065(12)
C82 0.045(2) 0.0305(19) 0.028(2) -0.0049(16) -0.0020(17) -0.0052(17)
C92 0.057(3) 0.040(2) 0.031(2) 0.0015(19) 0.001(2) -0.0050(18)
O102 0.0442(16) 0.0380(16) 0.0367(15) 0.0009(12) 0.0084(13) 0.0070(12)
C112 0.034(2) 0.045(2) 0.034(2) -0.0028(17) -0.0038(17) 0.0067(18)
C122 0.033(2) 0.032(2) 0.035(2) -0.0012(16) -0.0039(16) 0.0074(16)
O132 0.0247(12) 0.0374(14) 0.0289(13) 0.0004(10) -0.0019(11) 0.0068(11)
C142 0.0242(18) 0.0271(18) 0.040(2) -0.0018(14) 0.0000(16) 0.0002(16)
C152 0.0273(18) 0.0282(18) 0.035(2) -0.0007(15) 0.0042(15) -0.0045(15)

loop_
_atom_type_symbol
_atom_type_scat_dispersion_real
_atom_type_scat_dispersion_imag
_atom_type_scat_source
C 0.0033 0.0016 'International Tables Vol C 4.2.6.8 and 6.1.1.4'
H 0.0000 0.0000 'International Tables Vol C 4.2.6.8 and 6.1.1.4'
O 0.0106 0.0060 'International Tables Vol C 4.2.6.8 and 6.1.1.4'

loop_
_geom_angle_atom_site_label_1
_geom_angle_atom_site_label_2
_geom_angle_atom_site_label_3
_geom_angle
_geom_angle_publ_flag
C21 O11 C151 114.7(3) no
O11 C21 C31 105.3(3) no
O11 C21 H21 110.3 no
C31 C21 H21 110.5 no
O11 C21 H22 110.4 no
C31 C21 H22 110.7 no
H21 C21 H22 109.5 no
C21 C31 O41 110.8(3) no
C21 C31 H31 109.2 no
O41 C31 H31 109.2 no
C21 C31 H32 109.1 no
O41 C31 H32 109.0 no
H31 C31 H32 109.4 no
C31 O41 C51 115.5(3) no
O41 C51 C61 113.3(3) no
O41 C51 H51 108.0 no
C61 C51 H51 109.0 no
O41 C51 H52 108.1 no
C61 C51 H52 109.2 no
H51 C51 H52 109.3 no
C51 C61 O71 109.1(3) no
C51 C61 H61 109.8 no
O71 C61 H61 109.4 no
C51 C61 H62 109.6 no
O71 C61 H62 109.4 no
H61 C61 H62 109.4 no
C61 O71 C81 112.3(3) no
O71 C81 C91 108.7(3) no
O71 C81 H81 109.4 no
C91 C81 H81 109.9 no
O71 C81 H82 109.3 no
C91 C81 H82 109.9 no
H81 C81 H82 109.6 no
C81 C91 O101 108.4(3) no
C81 C91 H91 109.8 no
O101 C91 H91 109.6 no
C81 C91 H92 109.7 no
O101 C91 H92 109.7 no
H91 C91 H92 109.6 no
C91 O101 C111 113.5(3) no
O101 C111 C121 108.3(3) no
O101 C111 H111 109.8 no
C121 C111 H111 109.5 no
O101 C111 H112 109.8 no
C121 C111 H112 109.6 no
H111 C111 H112 109.8 no
C111 C121 O131 113.3(3) no
C111 C121 H121 108.6 no
O131 C121 H121 108.3 no
C111 C121 H122 108.8 no
O131 C121 H122 108.5 no
H121 C121 H122 109.3 no
C121 O131 C141 114.4(3) no
O131 C141 C151 109.2(3) no
O131 C141 H141 109.6 no
C151 C141 H141 109.5 no
O131 C141 H142 109.5 no
C151 C141 H142 109.6 no
H141 C141 H142 109.4 no
C141 C151 O11 114.0(3) no
C141 C151 H151 108.4 no
O11 C151 H151 108.2 no
C141 C151 H152 108.5 no
O11 C151 H152 108.2 no
H151 C151 H152 109.4 no
C22 O12 C152 112.5(3) no
O12 C22 C32 108.6(3) no
O12 C22 H23 109.9 no
C32 C22 H23 109.9 no
O12 C22 H24 109.7 no
C32 C22 H24 109.7 no
H23 C22 H24 109.1 no
C22 C32 O42 108.3(3) no
C22 C32 H33 109.7 no
O42 C32 H33 109.8 no
C22 C32 H34 109.9 no
O42 C32 H34 110.1 no
H33 C32 H34 109.1 no
C32 O42 C52 112.7(3) no
O42 C52 C62 109.6(3) no
O42 C52 H53 109.6 no
C62 C52 H53 109.5 no
O42 C52 H54 109.6 no
C62 C52 H54 109.4 no
H53 C52 H54 109.2 no
C52 C62 O72 114.3(3) no
C52 C62 H63 107.9 no
O72 C62 H63 108.4 no
C52 C62 H64 108.2 no
O72 C62 H64 108.4 no
H63 C62 H64 109.5 no
C62 O72 C82 113.5(3) no
O72 C82 C92 107.1(3) no
O72 C82 H83 110.0 no
C92 C82 H83 110.3 no
O72 C82 H84 109.9 no
C92 C82 H84 110.3 no
H83 C82 H84 109.3 no
C82 C92 O102 110.2(3) no
C82 C92 H93 109.2 no
O102 C92 H93 109.4 no
C82 C92 H94 109.1 no
O102 C92 H94 109.3 no
H93 C92 H94 109.6 no
C92 O102 C112 113.5(3) no
O102 C112 C122 109.7(3) no
O102 C112 H113 109.6 no
C122 C112 H113 109.2 no
O102 C112 H114 109.5 no
C122 C112 H114 109.3 no
H113 C112 H114 109.6 no
C112 C122 O132 111.6(3) no
C112 C122 H123 109.0 no
O132 C122 H123 109.0 no
C112 C122 H124 108.9 no
O132 C122 H124 108.8 no
H123 C122 H124 109.5 no
C122 O132 C142 113.2(3) no
O132 C142 C152 109.1(3) no
O132 C142 H143 109.7 no
C152 C142 H143 109.5 no
O132 C142 H144 109.8 no
C152 C142 H144 109.5 no
H143 C142 H144 109.3 no
C142 C152 O12 108.3(3) no
C142 C152 H153 109.8 no
O12 C152 H153 109.5 no
C142 C152 H154 110.1 no
O12 C152 H154 109.8 no
H153 C152 H154 109.3 no

loop_
_geom_bond_atom_site_label_1
_geom_bond_atom_site_label_2
_geom_bond_distance
_geom_bond_publ_flag
O11 C21 1.416(4) no
O11 C151 1.427(4) no
C21 C31 1.509(5) no
C21 H21 0.992 no
C21 H22 0.987 no
C31 O41 1.423(4) no
C31 H31 0.991 no
C31 H32 0.989 no
O41 C51 1.430(4) no
C51 C61 1.489(5) no
C51 H51 0.992 no
C51 H52 0.990 no
C61 O71 1.420(4) no
C61 H61 0.991 no
C61 H62 0.990 no
O71 C81 1.415(4) no
C81 C91 1.502(6) no
C81 H81 0.989 no
C81 H82 0.989 no
C91 O101 1.409(5) no
C91 H91 0.991 no
C91 H92 0.987 no
O101 C111 1.420(5) no
C111 C121 1.502(6) no
C111 H111 0.989 no
C111 H112 0.988 no
C121 O131 1.420(5) no
C121 H121 0.992 no
C121 H122 0.991 no
O131 C141 1.413(5) no
C141 C151 1.504(6) no
C141 H141 0.990 no
C141 H142 0.990 no
C151 H151 0.992 no
C151 H152 0.989 no
O12 C22 1.418(4) no
O12 C152 1.419(4) no
C22 C32 1.499(5) no
C22 H23 0.990 no
C22 H24 0.995 no
C32 O42 1.418(4) no
C32 H33 0.995 no
C32 H34 0.990 no
O42 C52 1.418(4) no
C52 C62 1.507(5) no
C52 H53 0.992 no
C52 H54 0.991 no
C62 O72 1.429(5) no
C62 H63 0.990 no
C62 H64 0.989 no
O72 C82 1.420(4) no
C82 C92 1.509(6) no
C82 H83 0.990 no
C82 H84 0.992 no
C92 O102 1.424(5) no
C92 H93 0.988 no
C92 H94 0.990 no
O102 C112 1.416(5) no
C112 C122 1.502(6) no
C112 H113 0.990 no
C112 H114 0.988 no
C122 O132 1.420(4) no
C122 H123 0.988 no
C122 H124 0.991 no
O132 C142 1.420(4) no
C142 C152 1.493(5) no
C142 H143 0.992 no
C142 H144 0.990 no
C152 H153 0.993 no
C152 H154 0.990 no

loop_
_geom_torsion_atom_site_label_1
_geom_torsion_atom_site_label_2
_geom_torsion_atom_site_label_3
_geom_torsion_atom_site_label_4
_geom_torsion
_geom_torsion_publ_flag
C151 O11 C21 C31 -167.9(3) n
C31 O41 C51 C61 -100.8(4) n
C111 O101 C91 C81 166.4(3) n
C121 O131 C141 C151 -170.2(3) n
O71 C81 C91 O101 -73.1(4) n
C21 O11 C151 C141 -79.7(4) n
C81 O71 C61 C51 -178.1(3) n
C91 O101 C111 C121 -178.9(3) n
O11 C21 C31 O41 174.4(3) n
O101 C111 C121 O131 59.1(4) n
C51 O41 C31 C21 116.9(3) n
C61 O71 C81 C91 173.6(3) n
C141 O131 C121 C111 84.8(4) n
O41 C51 C61 O71 71.4(4) n
O131 C141 C151 O11 82.0(4) n
C152 O12 C22 C32 177.0(3) n
C32 O42 C52 C62 169.9(3) n
C112 O102 C92 C82 -91.7(4) n
C122 O132 C142 C152 165.2(3) n
O72 C82 C92 O102 173.9(3) n
C22 O12 C152 C142 171.9(3) n
C82 O72 C62 C52 73.5(4) n
C92 O102 C112 C122 149.8(3) n
O12 C22 C32 O42 64.0(3) n
O102 C112 C122 O132 -72.8(4) n
C52 O42 C32 C22 -161.6(3) n
C62 O72 C82 C92 162.9(3) n
C142 O132 C122 C112 -94.9(3) n
O42 C52 C62 O72 -74.6(4) n
O132 C142 C152 O12 -75.2(3) n

loop_
_cod_related_entry_id
_cod_related_entry_database
_cod_related_entry_code
1 ChemSpider 33416
